data_4340606
loop_
_publ_author_name
'Chalmers, Brian A.'
'Athukorala Arachchige, Kasun S.'
'Prentis, Joanna K. D.'
'Knight, Fergus R.'
'Kilian, Petr'
'Slawin, Alexandra M. Z.'
'Woollins, J. Derek'

_publ_section_title
;
 Sterically Encumbered Tin and Phosphorus peri-Substituted Acenaphthenes.
;
_journal_issue 16
_journal_name_full 'Inorganic chemistry'
_journal_page_first 8795
_journal_page_last 8808
_journal_paper_doi 10.1021/ic5014768
_journal_volume 53
_journal_year 2014
_chemical_formula_moiety 'C18 H22 Br P'
_chemical_formula_sum 'C18 H22 Br P'
_chemical_formula_weight 349.25
_space_group_IT_number 14
_symmetry_cell_setting monoclinic
_symmetry_Int_Tables_number 14
_symmetry_space_group_name_Hall '-P 2ybc'
_symmetry_space_group_name_H-M 'P 1 21/c 1'
_atom_sites_solution_hydrogens geom
_atom_sites_solution_primary direct
_atom_sites_solution_secondary difmap
_cell_angle_alpha 90.0000
_cell_angle_beta 99.088(7)
_cell_angle_gamma 90.0000
_cell_formula_units_Z 4
_cell_length_a 8.3177(7)
_cell_length_b 8.6114(7)
_cell_length_c 22.5790(17)
_cell_measurement_reflns_used 8978
_cell_measurement_temperature 125
_cell_measurement_theta_max 26.04
_cell_measurement_theta_min 1.83
_cell_volume 1597.0(2)
_computing_cell_refinement 'CrystalClear-SM Expert 2.0 r5'
_computing_data_collection 'CrystalClear-SM Expert 2.0 r5 (Rigaku, 2010)'
_computing_data_reduction 'CrystalClear-SM Expert 2.0 r5'
_computing_molecular_graphics 'CrystalStructure 4.0'
_computing_publication_material 'CrystalStructure 4.0 (Rigaku, 2010)'
_computing_structure_refinement 'SHELXL97 (Sheldrick, 2008)'
_computing_structure_solution 'SHELXS97 (Sheldrick, 2008)'
_diffrn_ambient_temperature 125
_diffrn_detector_area_resol_mean 14.286
_diffrn_measured_fraction_theta_full 1.000
_diffrn_measured_fraction_theta_max 1.000
_diffrn_measurement_device_type 'Rigaku Saturn70'
_diffrn_measurement_method \w
_diffrn_radiation_type 'Mo K\a'
_diffrn_radiation_wavelength 0.71075
_diffrn_reflns_av_R_equivalents 0.0555
_diffrn_reflns_limit_h_max 9
_diffrn_reflns_limit_h_min -9
_diffrn_reflns_limit_k_max 8
_diffrn_reflns_limit_k_min -10
_diffrn_reflns_limit_l_max 26
_diffrn_reflns_limit_l_min -26
_diffrn_reflns_number 11761
_diffrn_reflns_theta_full 25.00
_diffrn_reflns_theta_max 25.00
_diffrn_standards_number 0
_exptl_absorpt_coefficient_mu 2.670
_exptl_absorpt_correction_T_max 0.875
_exptl_absorpt_correction_T_min 0.718
_exptl_absorpt_correction_type multi-scan
_exptl_absorpt_process_details 'REQAB (Rigaku, 1998)'
_exptl_crystal_colour colorless
_exptl_crystal_density_diffrn 1.452
_exptl_crystal_density_method 'not measured'
_exptl_crystal_description block
_exptl_crystal_F_000 720.00
_exptl_crystal_size_max 0.120
_exptl_crystal_size_mid 0.090
_exptl_crystal_size_min 0.050
_refine_diff_density_max 0.450
_refine_diff_density_min -0.340
_refine_ls_extinction_method none
_refine_ls_goodness_of_fit_ref 1.047
_refine_ls_hydrogen_treatment constr
_refine_ls_number_parameters 181
_refine_ls_number_reflns 2805
_refine_ls_number_restraints 0
_refine_ls_R_factor_gt 0.0397
_refine_ls_shift/su_max 0.002
_refine_ls_structure_factor_coef Fsqd
_refine_ls_weighting_details 'w = 1/[\s^2^(Fo^2^)+(0.0281P)^2^+2.9832P] where P=(Fo^2^+2Fc^2^)/3'
_refine_ls_weighting_scheme calc
_refine_ls_wR_factor_ref 0.0947
_reflns_number_gt 2112
_reflns_number_total 2806
_reflns_threshold_expression F^2^>2.0\s(F^2^)
_cod_data_source_file ic5014768_si_002.cif
_cod_data_source_block 6
_cod_depositor_comments 'Adding full bibliography for 4340598--4340607.cif.'
_cod_database_code 4340606

loop_
_symmetry_equiv_pos_site_id
_symmetry_equiv_pos_as_xyz
1 +X,+Y,+Z
2 -X,1/2+Y,1/2-Z
3 -X,-Y,-Z
4 +X,1/2-Y,1/2+Z

loop_
_atom_site_label
_atom_site_type_symbol
_atom_site_fract_x
_atom_site_fract_y
_atom_site_fract_z
_atom_site_U_iso_or_equiv
_atom_site_adp_type
_atom_site_occupancy
_atom_site_symmetry_multiplicity
_atom_site_calc_flag
_atom_site_refinement_flags
Br1 Br 0.16710(6) 1.08857(5) 0.650357(19) 0.03755(16) Uani 1.0 4 d .
P1 P 0.28814(11) 0.73313(12) 0.65945(4) 0.0217(3) Uani 1.0 4 d .
C1 C 0.2849(5) 0.7606(5) 0.57817(16) 0.0218(9) Uani 1.0 4 d .
C2 C 0.3208(5) 0.6379(5) 0.54306(16) 0.0264(9) Uani 1.0 4 d .
C3 C 0.3365(5) 0.6482(5) 0.48189(17) 0.0285(10) Uani 1.0 4 d .
C4 C 0.3181(5) 0.7889(5) 0.45473(17) 0.0261(9) Uani 1.0 4 d .
C5 C 0.2800(5) 0.9175(5) 0.48793(16) 0.0239(9) Uani 1.0 4 d .
C6 C 0.2655(5) 1.0533(5) 0.45260(17) 0.0284(10) Uani 1.0 4 d .
C7 C 0.2244(5) 1.1891(5) 0.47653(18) 0.0330(10) Uani 1.0 4 d .
C8 C 0.1959(5) 1.1881(5) 0.53636(18) 0.0322(10) Uani 1.0 4 d .
C9 C 0.2128(5) 1.0571(5) 0.57112(17) 0.0257(9) Uani 1.0 4 d .
C10 C 0.2582(4) 0.9102(5) 0.54910(16) 0.0212(8) Uani 1.0 4 d .
C11 C 0.3308(5) 0.8378(5) 0.39119(17) 0.0306(10) Uani 1.0 4 d .
C12 C 0.3024(5) 1.0154(5) 0.39047(17) 0.0323(10) Uani 1.0 4 d .
C13 C 0.0670(5) 0.6918(5) 0.66020(17) 0.0243(9) Uani 1.0 4 d .
C14 C 0.0225(5) 0.7186(6) 0.72226(18) 0.0347(11) Uani 1.0 4 d .
C15 C 0.0077(5) 0.5356(5) 0.63370(19) 0.0302(10) Uani 1.0 4 d .
C16 C 0.3912(5) 0.5420(5) 0.67513(16) 0.0247(9) Uani 1.0 4 d .
C17 C 0.3744(6) 0.4943(6) 0.73908(17) 0.0338(11) Uani 1.0 4 d .
C18 C 0.5723(5) 0.5627(5) 0.67164(19) 0.0322(10) Uani 1.0 4 d .
H2 H 0.3362 0.5388 0.5616 0.0316 Uiso 1.0 4 calc R
H3 H 0.3594 0.5585 0.4602 0.0343 Uiso 1.0 4 calc R
H7 H 0.2150 1.2821 0.4536 0.0396 Uiso 1.0 4 calc R
H8 H 0.1637 1.2820 0.5533 0.0387 Uiso 1.0 4 calc R
H11A H 0.2471 0.7852 0.3620 0.0367 Uiso 1.0 4 calc R
H11B H 0.4397 0.8129 0.3813 0.0367 Uiso 1.0 4 calc R
H12A H 0.4008 1.0715 0.3826 0.0388 Uiso 1.0 4 calc R
H12B H 0.2097 1.0441 0.3593 0.0388 Uiso 1.0 4 calc R
H13 H 0.0056 0.7721 0.6337 0.0292 Uiso 1.0 4 calc R
H14A H 0.0723 0.6375 0.7496 0.0417 Uiso 1.0 4 calc R
H14B H -0.0961 0.7150 0.7199 0.0417 Uiso 1.0 4 calc R
H14C H 0.0628 0.8205 0.7372 0.0417 Uiso 1.0 4 calc R
H15A H -0.1111 0.5302 0.6302 0.0362 Uiso 1.0 4 calc R
H15B H 0.0569 0.4520 0.6599 0.0362 Uiso 1.0 4 calc R
H15C H 0.0391 0.5241 0.5939 0.0362 Uiso 1.0 4 calc R
H16 H 0.3416 0.4621 0.6457 0.0297 Uiso 1.0 4 calc R
H17A H 0.4203 0.5755 0.7671 0.0406 Uiso 1.0 4 calc R
H17B H 0.4330 0.3967 0.7492 0.0406 Uiso 1.0 4 calc R
H17C H 0.2590 0.4799 0.7420 0.0406 Uiso 1.0 4 calc R
H18A H 0.6276 0.6079 0.7092 0.0386 Uiso 1.0 4 calc R
H18B H 0.5845 0.6319 0.6382 0.0386 Uiso 1.0 4 calc R
H18C H 0.6205 0.4614 0.6653 0.0386 Uiso 1.0 4 calc R

loop_
_atom_site_aniso_label
_atom_site_aniso_U_11
_atom_site_aniso_U_22
_atom_site_aniso_U_33
_atom_site_aniso_U_12
_atom_site_aniso_U_13
_atom_site_aniso_U_23
Br1 0.0588(3) 0.0245(3) 0.0325(3) 0.0060(2) 0.0168(2) -0.0032(2)
P1 0.0228(6) 0.0215(6) 0.0211(5) 0.0005(5) 0.0048(4) -0.0005(5)
C1 0.0184(19) 0.024(3) 0.023(2) -0.0017(16) 0.0035(16) 0.0006(17)
C2 0.036(3) 0.021(3) 0.022(2) 0.0017(18) 0.0049(18) 0.0017(17)
C3 0.035(3) 0.024(3) 0.027(3) 0.0027(18) 0.0072(18) -0.0044(19)
C4 0.023(2) 0.033(3) 0.022(2) 0.0022(18) 0.0033(17) 0.0012(19)
C5 0.0208(19) 0.024(3) 0.026(2) 0.0023(17) 0.0012(16) 0.0000(18)
C6 0.026(2) 0.031(3) 0.027(2) -0.0061(18) -0.0018(17) 0.0024(19)
C7 0.042(3) 0.023(3) 0.032(3) 0.0020(19) 0.001(2) 0.0062(19)
C8 0.041(3) 0.021(3) 0.033(3) 0.0021(19) 0.003(2) -0.0027(19)
C9 0.028(2) 0.026(3) 0.023(2) -0.0028(18) 0.0039(17) -0.0052(18)
C10 0.0208(19) 0.023(2) 0.0202(19) -0.0021(17) 0.0031(16) -0.0003(17)
C11 0.031(3) 0.038(3) 0.023(3) 0.0028(19) 0.0065(18) 0.0023(19)
C12 0.037(3) 0.035(3) 0.025(3) -0.003(2) 0.0050(19) 0.007(2)
C13 0.020(2) 0.027(3) 0.026(2) 0.0027(17) 0.0060(17) -0.0003(18)
C14 0.030(3) 0.045(3) 0.032(3) 0.004(2) 0.0137(19) -0.000(2)
C15 0.017(2) 0.031(3) 0.042(3) -0.0032(17) 0.0057(18) 0.000(2)
C16 0.024(2) 0.026(3) 0.024(2) 0.0030(17) 0.0016(17) 0.0024(17)
C17 0.038(3) 0.036(3) 0.028(3) 0.008(2) 0.0071(19) 0.010(2)
C18 0.023(2) 0.036(3) 0.039(3) 0.0050(19) 0.0089(18) -0.002(2)

loop_
_atom_type_symbol
_atom_type_description
_atom_type_scat_dispersion_real
_atom_type_scat_dispersion_imag
_atom_type_scat_source
C C 0.0033 0.0016
;
International Tables for Crystallography
(1992, Vol. C, Tables 4.2.6.8 and 6.1.1.4)
;
H H 0.0000 0.0000
;
International Tables for Crystallography
(1992, Vol. C, Table 6.1.1.4)
;
Br Br -0.2901 2.4595
;
International Tables for Crystallography
(1992, Vol. C, Tables 4.2.6.8 and 6.1.1.4)
;
P P 0.1023 0.0942
;
International Tables for Crystallography
(1992, Vol. C, Tables 4.2.6.8 and 6.1.1.4)
;

loop_
_geom_angle_atom_site_label_1
_geom_angle_atom_site_label_2
_geom_angle_atom_site_label_3
_geom_angle
_geom_angle_publ_flag
C1 P1 C13 99.95(17) yes
C1 P1 C16 103.64(17) yes
C13 P1 C16 104.68(18) yes
P1 C1 C2 120.1(3) yes
P1 C1 C10 122.8(3) yes
C2 C1 C10 116.9(4) yes
C1 C2 C3 125.1(4) yes
C2 C3 C4 118.5(4) yes
C3 C4 C5 118.9(4) yes
C3 C4 C11 131.1(4) yes
C5 C4 C11 110.0(4) yes
C4 C5 C6 111.1(4) yes
C4 C5 C10 124.0(4) yes
C6 C5 C10 124.9(4) yes
C5 C6 C7 119.7(4) yes
C5 C6 C12 109.4(4) yes
C7 C6 C12 130.9(4) yes
C6 C7 C8 118.0(4) yes
C7 C8 C9 122.5(4) yes
Br1 C9 C8 113.8(3) yes
Br1 C9 C10 123.7(3) yes
C8 C9 C10 122.5(4) yes
C1 C10 C5 116.4(4) yes
C1 C10 C9 131.2(4) yes
C5 C10 C9 112.3(4) yes
C4 C11 C12 104.6(4) yes
C6 C12 C11 104.8(4) yes
P1 C13 C14 111.1(3) yes
P1 C13 C15 114.9(3) yes
C14 C13 C15 112.6(4) yes
P1 C16 C17 108.0(3) yes
P1 C16 C18 108.3(3) yes
C17 C16 C18 108.5(3) yes
C1 C2 H2 117.432 no
C3 C2 H2 117.425 no
C2 C3 H3 120.729 no
C4 C3 H3 120.722 no
C6 C7 H7 121.002 no
C8 C7 H7 121.011 no
C7 C8 H8 118.755 no
C9 C8 H8 118.751 no
C4 C11 H11A 110.838 no
C4 C11 H11B 110.848 no
C12 C11 H11A 110.839 no
C12 C11 H11B 110.844 no
H11A C11 H11B 108.888 no
C6 C12 H12A 110.787 no
C6 C12 H12B 110.791 no
C11 C12 H12A 110.784 no
C11 C12 H12B 110.790 no
H12A C12 H12B 108.844 no
P1 C13 H13 105.782 no
C14 C13 H13 105.775 no
C15 C13 H13 105.789 no
C13 C14 H14A 109.467 no
C13 C14 H14B 109.467 no
C13 C14 H14C 109.472 no
H14A C14 H14B 109.477 no
H14A C14 H14C 109.476 no
H14B C14 H14C 109.469 no
C13 C15 H15A 109.479 no
C13 C15 H15B 109.474 no
C13 C15 H15C 109.466 no
H15A C15 H15B 109.473 no
H15A C15 H15C 109.463 no
H15B C15 H15C 109.471 no
P1 C16 H16 110.637 no
C17 C16 H16 110.630 no
C18 C16 H16 110.636 no
C16 C17 H17A 109.471 no
C16 C17 H17B 109.474 no
C16 C17 H17C 109.472 no
H17A C17 H17B 109.472 no
H17A C17 H17C 109.469 no
H17B C17 H17C 109.470 no
C16 C18 H18A 109.473 no
C16 C18 H18B 109.463 no
C16 C18 H18C 109.470 no
H18A C18 H18B 109.473 no
H18A C18 H18C 109.474 no
H18B C18 H18C 109.475 no

loop_
_geom_bond_atom_site_label_1
_geom_bond_atom_site_label_2
_geom_bond_distance
_geom_bond_publ_flag
Br1 C9 1.906(4) yes
P1 C1 1.846(4) yes
P1 C13 1.876(4) yes
P1 C16 1.864(4) yes
C1 C2 1.381(6) yes
C1 C10 1.447(6) yes
C2 C3 1.410(6) yes
C3 C4 1.356(6) yes
C4 C5 1.401(6) yes
C4 C11 1.515(6) yes
C5 C6 1.410(6) yes
C5 C10 1.423(6) yes
C6 C7 1.354(6) yes
C6 C12 1.518(6) yes
C7 C8 1.408(6) yes
C8 C9 1.369(6) yes
C9 C10 1.431(6) yes
C11 C12 1.547(6) yes
C13 C14 1.522(6) yes
C13 C15 1.522(6) yes
C16 C17 1.529(6) yes
C16 C18 1.530(6) yes
C2 H2 0.950 no
C3 H3 0.950 no
C7 H7 0.950 no
C8 H8 0.950 no
C11 H11A 0.990 no
C11 H11B 0.990 no
C12 H12A 0.990 no
C12 H12B 0.990 no
C13 H13 1.000 no
C14 H14A 0.980 no
C14 H14B 0.980 no
C14 H14C 0.980 no
C15 H15A 0.980 no
C15 H15B 0.980 no
C15 H15C 0.980 no
C16 H16 1.000 no
C17 H17A 0.980 no
C17 H17B 0.980 no
C17 H17C 0.980 no
C18 H18A 0.980 no
C18 H18B 0.980 no
C18 H18C 0.980 no

loop_
_geom_contact_atom_site_label_1
_geom_contact_atom_site_label_2
_geom_contact_distance
_geom_contact_publ_flag
_geom_contact_site_symmetry_2
Br1 P1 3.2186(12) no .
Br1 C1 3.478(4) no .
Br1 C13 3.532(4) no .
P1 C9 3.429(4) no .
C1 C4 2.854(6) no .
C1 C15 3.399(6) no .
C1 C18 3.388(6) no .
C2 C5 2.707(6) no .
C2 C16 3.060(5) no .
C2 C18 3.362(6) no .
C3 C6 3.582(6) no .
C3 C10 2.851(6) no .
C4 C7 3.584(6) no .
C5 C8 2.713(6) no .
C6 C9 2.779(6) no .
C7 C10 2.895(6) no .
C13 C17 3.342(6) no .
C14 C17 3.477(6) no .
C15 C16 3.180(5) no .
C15 C17 3.577(6) no .
C12 C17 3.563(6) no 4_564
C17 C12 3.563(6) no 4_565
Br1 H8 2.7499 no .
Br1 H13 3.0357 no .
Br1 H14C 3.2353 no .
P1 H2 2.8500 no .
P1 H14A 3.0339 no .
P1 H14C 2.8639 no .
P1 H15B 3.0928 no .
P1 H15C 2.9583 no .
P1 H17A 2.8489 no .
P1 H17C 2.9029 no .
P1 H18A 3.0656 no .
P1 H18B 2.7276 no .
C1 H3 3.3209 no .
C1 H13 2.8101 no .
C1 H15C 2.9462 no .
C1 H16 2.9881 no .
C1 H18B 2.8648 no .
C2 H15C 2.9353 no .
C2 H16 2.7510 no .
C2 H18B 2.8177 no .
C3 H11A 2.9384 no .
C3 H11B 2.9186 no .
C4 H2 3.2197 no .
C4 H12A 3.0661 no .
C4 H12B 3.1101 no .
C5 H3 3.2422 no .
C5 H7 3.2588 no .
C5 H11A 3.0349 no .
C5 H11B 3.0624 no .
C5 H12A 3.0300 no .
C5 H12B 3.0713 no .
C6 H8 3.2196 no .
C6 H11A 3.0727 no .
C6 H11B 3.1168 no .
C7 H12A 2.9431 no .
C7 H12B 2.9119 no .
C9 H7 3.2875 no .
C9 H13 3.4288 no .
C10 H2 3.2669 no .
C10 H8 3.3010 no .
C10 H13 3.2776 no .
C11 H3 2.8550 no .
C12 H7 2.8575 no .
C13 H16 3.0784 no .
C13 H17C 2.8909 no .
C14 H15A 2.7306 no .
C14 H15B 2.7312 no .
C14 H15C 3.3691 no .
C14 H17A 3.5258 no .
C14 H17C 2.8308 no .
C15 H2 3.3946 no .
C15 H14A 2.7325 no .
C15 H14B 2.7290 no .
C15 H14C 3.3691 no .
C15 H16 2.8194 no .
C15 H17C 2.9931 no .
C16 H2 2.5326 no .
C16 H14A 3.4577 no .
C16 H15B 2.8547 no .
C16 H15C 3.2045 no .
C17 H14A 2.8428 no .
C17 H15B 2.9676 no .
C17 H18A 2.5097 no .
C17 H18B 3.3024 no .
C17 H18C 2.8508 no .
C18 H2 2.9211 no .
C18 H17A 2.6680 no .
C18 H17B 2.6623 no .
C18 H17C 3.3354 no .
H2 H3 2.3336 no .
H2 H15B 3.5377 no .
H2 H15C 2.6874 no .
H2 H16 2.0051 no .
H2 H18B 2.6026 no .
H2 H18C 3.1256 no .
H3 H11A 2.9902 no .
H3 H11B 2.9646 no .
H7 H8 2.3547 no .
H7 H12A 3.0058 no .
H7 H12B 2.9515 no .
H11A H12A 2.7825 no .
H11A H12B 2.2512 no .
H11B H12A 2.2512 no .
H11B H12B 2.7520 no .
H13 H14A 2.8370 no .
H13 H14B 2.2945 no .
H13 H14C 2.3485 no .
H13 H15A 2.2938 no .
H13 H15B 2.8372 no .
H13 H15C 2.3500 no .
H14A H15A 3.0252 no .
H14A H15B 2.5668 no .
H14A H17A 2.9085 no .
H14A H17C 2.0900 no .
H14B H15A 2.5625 no .
H14B H15B 3.0208 no .
H14B H17C 3.5502 no .
H14C H17C 3.3497 no .
H15B H16 2.4405 no .
H15B H17B 3.4756 no .
H15B H17C 2.3083 no .
H15C H16 2.6556 no .
H15C H17C 3.5684 no .
H16 H17A 2.8867 no .
H16 H17B 2.4064 no .
H16 H17C 2.3854 no .
H16 H18A 2.8667 no .
H16 H18B 2.5218 no .
H16 H18C 2.2922 no .
H17A H18A 2.3395 no .
H17A H18B 3.4395 no .
H17A H18C 3.1997 no .
H17B H18A 2.6837 no .
H17B H18C 2.6953 no .
H17C H18A 3.4467 no .
Br1 H11A 3.5811 no 3_576
Br1 H11B 3.5589 no 3_676
Br1 H12B 3.3109 no 3_576
Br1 H14A 3.2650 no 2_556
Br1 H14B 3.2660 no 2_556
Br1 H15B 3.2778 no 1_565
Br1 H16 3.5368 no 1_565
Br1 H18A 3.3594 no 2_656
P1 H12A 3.3470 no 3_676
P1 H17B 3.1796 no 2_656
C1 H12A 2.9966 no 3_676
C2 H3 3.1629 no 3_666
C2 H8 3.3545 no 1_545
C3 H2 3.4373 no 3_666
C3 H3 3.1992 no 3_666
C3 H7 3.3412 no 1_545
C3 H15A 3.2838 no 3_566
C3 H18C 3.5262 no 3_666
C4 H18C 3.5618 no 3_666
C6 H13 3.1229 no 3_576
C7 H3 3.4135 no 1_565
C7 H13 2.9084 no 3_576
C7 H15A 3.4384 no 3_576
C7 H15C 3.5117 no 3_576
C7 H18B 3.5938 no 3_676
C8 H2 3.2554 no 1_565
C8 H11B 3.2955 no 3_676
C8 H15C 3.5062 no 1_565
C8 H16 3.4905 no 1_565
C9 H11B 3.1272 no 3_676
C9 H12A 3.4041 no 3_676
C10 H12A 3.0114 no 3_676
C11 H14A 3.5656 no 4_564
C11 H17A 3.1011 no 4_564
C11 H18C 2.9312 no 3_666
C12 H13 3.1258 no 3_576
C12 H17A 3.1928 no 4_564
C12 H17C 3.3159 no 4_564
C12 H18B 3.2741 no 3_676
C13 H7 3.2023 no 3_576
C13 H12B 3.2156 no 3_576
C14 H11A 3.4036 no 4_565
C14 H12B 3.1896 no 3_576
C14 H15B 3.4798 no 2_556
C14 H17C 3.4347 no 2_556
C14 H18A 3.3880 no 1_455
C15 H3 3.5258 no 3_566
C15 H7 2.9378 no 3_576
C15 H8 3.2402 no 1_545
C15 H11A 3.4923 no 3_566
C15 H14C 3.5793 no 2_546
C15 H18C 3.4662 no 1_455
C17 H11B 3.5805 no 4_565
C17 H12A 3.2622 no 4_565
C17 H12B 3.2441 no 4_565
C17 H14B 3.5605 no 2_546
C17 H18A 3.5269 no 2_646
C18 H3 3.2874 no 3_666
C18 H11A 3.4882 no 3_666
C18 H11B 3.4440 no 3_666
C18 H12A 3.4004 no 3_676
C18 H14B 3.0933 no 1_655
C18 H15A 2.9442 no 1_655
C18 H17B 3.3910 no 2_656
H2 C3 3.4373 no 3_666
H2 C8 3.2554 no 1_545
H2 H3 2.7836 no 3_666
H2 H7 3.3264 no 1_545
H2 H8 2.6271 no 1_545
H3 C2 3.1629 no 3_666
H3 C3 3.1992 no 3_666
H3 C7 3.4135 no 1_545
H3 C15 3.5258 no 3_566
H3 C18 3.2874 no 3_666
H3 H2 2.7836 no 3_666
H3 H3 2.8967 no 3_666
H3 H7 2.6597 no 1_545
H3 H15A 2.7720 no 3_566
H3 H15C 3.4217 no 3_566
H3 H18B 2.8584 no 3_666
H3 H18C 2.8689 no 3_666
H7 C3 3.3412 no 1_565
H7 C13 3.2023 no 3_576
H7 C15 2.9378 no 3_576
H7 H2 3.3264 no 1_565
H7 H3 2.6597 no 1_565
H7 H13 2.5158 no 3_576
H7 H15A 2.5351 no 3_576
H7 H15C 2.7730 no 3_576
H7 H18B 2.9530 no 3_676
H8 C2 3.3545 no 1_565
H8 C15 3.2402 no 1_565
H8 H2 2.6271 no 1_565
H8 H11B 3.4914 no 3_676
H8 H15B 3.0676 no 1_565
H8 H15C 2.5619 no 1_565
H8 H16 2.8242 no 1_565
H11A Br1 3.5811 no 3_576
H11A C14 3.4036 no 4_564
H11A C15 3.4923 no 3_566
H11A C18 3.4882 no 3_666
H11A H14A 2.7982 no 4_564
H11A H14C 3.1227 no 4_564
H11A H15A 2.9577 no 3_566
H11A H15B 3.2272 no 3_566
H11A H17A 3.0134 no 4_564
H11A H17C 3.3966 no 4_564
H11A H18C 2.5129 no 3_666
H11B Br1 3.5589 no 3_676
H11B C8 3.2955 no 3_676
H11B C9 3.1272 no 3_676
H11B C17 3.5805 no 4_564
H11B C18 3.4440 no 3_666
H11B H8 3.4914 no 3_676
H11B H16 3.1043 no 3_666
H11B H17A 2.7329 no 4_564
H11B H18C 2.6020 no 3_666
H12A P1 3.3470 no 3_676
H12A C1 2.9966 no 3_676
H12A C9 3.4041 no 3_676
H12A C10 3.0114 no 3_676
H12A C17 3.2622 no 4_564
H12A C18 3.4004 no 3_676
H12A H17A 2.9256 no 4_564
H12A H17B 3.0785 no 4_564
H12A H17C 3.2383 no 4_564
H12A H18A 3.4383 no 3_676
H12A H18B 2.6033 no 3_676
H12B Br1 3.3109 no 3_576
H12B C13 3.2156 no 3_576
H12B C14 3.1896 no 3_576
H12B C17 3.2441 no 4_564
H12B H13 2.4143 no 3_576
H12B H14A 2.9979 no 4_564
H12B H14B 2.8028 no 3_576
H12B H14C 3.1121 no 3_576
H12B H17A 3.1002 no 4_564
H12B H17B 3.3689 no 4_564
H12B H17C 2.7516 no 4_564
H12B H18B 3.2686 no 3_676
H13 C6 3.1229 no 3_576
H13 C7 2.9084 no 3_576
H13 C12 3.1258 no 3_576
H13 H7 2.5158 no 3_576
H13 H12B 2.4143 no 3_576
H14A Br1 3.2650 no 2_546
H14A C11 3.5656 no 4_565
H14A H11A 2.7982 no 4_565
H14A H12B 2.9979 no 4_565
H14A H14C 2.9846 no 2_546
H14B Br1 3.2660 no 2_546
H14B C17 3.5605 no 2_556
H14B C18 3.0933 no 1_455
H14B H12B 2.8028 no 3_576
H14B H14C 3.5318 no 2_546
H14B H15B 3.3702 no 2_556
H14B H17B 3.3779 no 2_556
H14B H17C 2.8550 no 2_556
H14B H18A 2.4526 no 1_455
H14B H18B 3.0698 no 1_455
H14B H18C 3.3059 no 1_455
H14C C15 3.5793 no 2_556
H14C H11A 3.1227 no 4_565
H14C H12B 3.1121 no 3_576
H14C H14A 2.9846 no 2_556
H14C H14B 3.5318 no 2_556
H14C H15A 3.4647 no 2_556
H14C H15B 2.8980 no 2_556
H14C H17C 3.1091 no 2_556
H14C H18C 3.3806 no 2_656
H15A C3 3.2838 no 3_566
H15A C7 3.4384 no 3_576
H15A C18 2.9442 no 1_455
H15A H3 2.7720 no 3_566
H15A H7 2.5351 no 3_576
H15A H11A 2.9577 no 3_566
H15A H14C 3.4647 no 2_546
H15A H18A 3.0946 no 1_455
H15A H18B 2.7119 no 1_455
H15A H18C 2.5533 no 1_455
H15B Br1 3.2778 no 1_545
H15B C14 3.4798 no 2_546
H15B H8 3.0676 no 1_545
H15B H11A 3.2272 no 3_566
H15B H14B 3.3702 no 2_546
H15B H14C 2.8980 no 2_546
H15C C7 3.5117 no 3_576
H15C C8 3.5062 no 1_545
H15C H3 3.4217 no 3_566
H15C H7 2.7730 no 3_576
H15C H8 2.5619 no 1_545
H16 Br1 3.5368 no 1_545
H16 C8 3.4905 no 1_545
H16 H8 2.8242 no 1_545
H16 H11B 3.1043 no 3_666
H17A C11 3.1011 no 4_565
H17A C12 3.1928 no 4_565
H17A H11A 3.0134 no 4_565
H17A H11B 2.7329 no 4_565
H17A H12A 2.9256 no 4_565
H17A H12B 3.1002 no 4_565
H17A H17B 3.0683 no 2_656
H17B P1 3.1796 no 2_646
H17B C18 3.3910 no 2_646
H17B H12A 3.0785 no 4_565
H17B H12B 3.3689 no 4_565
H17B H14B 3.3779 no 2_546
H17B H17A 3.0683 no 2_646
H17B H18A 2.7337 no 2_646
H17B H18B 3.4359 no 2_646
H17C C12 3.3159 no 4_565
H17C C14 3.4347 no 2_546
H17C H11A 3.3966 no 4_565
H17C H12A 3.2383 no 4_565
H17C H12B 2.7516 no 4_565
H17C H14B 2.8550 no 2_546
H17C H14C 3.1091 no 2_546
H17C H18A 3.4698 no 2_646
H18A Br1 3.3594 no 2_646
H18A C14 3.3880 no 1_655
H18A C17 3.5269 no 2_656
H18A H12A 3.4383 no 3_676
H18A H14B 2.4526 no 1_655
H18A H15A 3.0946 no 1_655
H18A H17B 2.7337 no 2_656
H18A H17C 3.4698 no 2_656
H18B C7 3.5938 no 3_676
H18B C12 3.2741 no 3_676
H18B H3 2.8584 no 3_666
H18B H7 2.9530 no 3_676
H18B H12A 2.6033 no 3_676
H18B H12B 3.2686 no 3_676
H18B H14B 3.0698 no 1_655
H18B H15A 2.7119 no 1_655
H18B H17B 3.4359 no 2_656
H18C C3 3.5262 no 3_666
H18C C4 3.5618 no 3_666
H18C C11 2.9312 no 3_666
H18C C15 3.4662 no 1_655
H18C H3 2.8689 no 3_666
H18C H11A 2.5129 no 3_666
H18C H11B 2.6020 no 3_666
H18C H14B 3.3059 no 1_655
H18C H14C 3.3806 no 2_646
H18C H15A 2.5533 no 1_655

loop_
_geom_torsion_atom_site_label_1
_geom_torsion_atom_site_label_2
_geom_torsion_atom_site_label_3
_geom_torsion_atom_site_label_4
_geom_torsion
_geom_torsion_publ_flag
C1 P1 C13 C14 -160.5(3) no
C1 P1 C13 C15 70.2(3) no
C13 P1 C1 C2 -95.0(3) no
C13 P1 C1 C10 89.9(3) no
C1 P1 C16 C17 -170.33(19) no
C1 P1 C16 C18 72.3(3) no
C16 P1 C1 C2 12.9(3) no
C16 P1 C1 C10 -162.2(3) no
C13 P1 C16 C17 -66.0(3) no
C13 P1 C16 C18 176.6(2) no
C16 P1 C13 C14 92.5(3) no
C16 P1 C13 C15 -36.9(3) no
P1 C1 C2 C3 -174.0(3) no
P1 C1 C10 C5 172.0(2) no
P1 C1 C10 C9 -7.8(5) no
C2 C1 C10 C5 -3.2(5) no
C2 C1 C10 C9 177.0(3) no
C10 C1 C2 C3 1.3(6) no
C1 C2 C3 C4 1.2(6) no
C2 C3 C4 C5 -1.7(6) no
C2 C3 C4 C11 178.6(4) no
C3 C4 C5 C6 -180.0(3) no
C3 C4 C5 C10 -0.3(6) no
C3 C4 C11 C12 -178.0(4) no
C5 C4 C11 C12 2.3(4) no
C11 C4 C5 C6 -0.2(4) no
C11 C4 C5 C10 179.5(3) no
C4 C5 C6 C7 178.1(3) no
C4 C5 C6 C12 -2.1(4) no
C4 C5 C10 C1 2.8(5) no
C4 C5 C10 C9 -177.3(3) no
C6 C5 C10 C1 -177.6(3) no
C6 C5 C10 C9 2.3(5) no
C10 C5 C6 C7 -1.5(6) no
C10 C5 C6 C12 178.3(3) no
C5 C6 C7 C8 -0.7(6) no
C5 C6 C12 C11 3.4(4) no
C7 C6 C12 C11 -176.8(4) no
C12 C6 C7 C8 179.6(4) no
C6 C7 C8 C9 1.9(6) no
C7 C8 C9 Br1 179.9(3) no
C7 C8 C9 C10 -1.0(6) no
Br1 C9 C10 C1 -2.2(6) no
Br1 C9 C10 C5 178.0(2) no
C8 C9 C10 C1 178.9(4) no
C8 C9 C10 C5 -1.0(5) no
C4 C11 C12 C6 -3.3(4) no
